data_7014364
loop_
_publ_author_name
'Singh, Bandana'
'Drew, Michael G. B.'
'Kociok-Kohn, Gabriele'
'Molloy, Kieran C.'
'Singh, Nanhai'

_publ_section_title
;
 Unprecedented coordination of dithiocarbimate in multinuclear and
 heteroleptic complexes.
;
_journal_issue 3
_journal_name_full 'Dalton transactions (Cambridge, England : 2003)'
_journal_page_first 623
_journal_page_last 631
_journal_paper_doi 10.1039/c0dt00582g
_journal_volume 40
_journal_year 2011
_chemical_formula_moiety 'C91 H80 Cl6 Cu2 N2 Ni O4 P4 S6'
_chemical_formula_sum 'C91 H80 Cl6 Cu2 N2 Ni O4 P4 S6'
_chemical_formula_weight 1980.30
_space_group_IT_number 2
_symmetry_cell_setting triclinic
_symmetry_Int_Tables_number 2
_symmetry_space_group_name_Hall '-P 1'
_symmetry_space_group_name_H-M 'P -1'
_atom_sites_solution_hydrogens geom
_atom_sites_solution_primary direct
_atom_sites_solution_secondary difmap
_audit_creation_method SHELXL-97
_cell_angle_alpha 85.998(5)
_cell_angle_beta 83.325(5)
_cell_angle_gamma 81.990(5)
_cell_formula_units_Z 2
_cell_length_a 13.144(5)
_cell_length_b 13.801(5)
_cell_length_c 25.209(5)
_cell_measurement_reflns_used 999
_cell_measurement_temperature 100(2)
_cell_measurement_theta_max 28.1
_cell_measurement_theta_min 2.0
_cell_volume 4491(3)
_computing_cell_refinement 'Bruker SMART'
_computing_data_collection 'Bruker SMART'
_computing_data_reduction 'Bruker SAINT'
_computing_molecular_graphics 'Bruker SHELXTL'
_computing_publication_material 'Bruker SHELXTL'
_computing_structure_refinement 'SHELXL-97 (Sheldrick, 1997)'
_computing_structure_solution 'Bruker SHELXTL'
_diffrn_ambient_temperature 100(2)
_diffrn_measured_fraction_theta_full 0.979
_diffrn_measured_fraction_theta_max 0.979
_diffrn_measurement_device_type 'BRUKER SMART APEX'
_diffrn_measurement_method /w-scans
_diffrn_radiation_monochromator graphite
_diffrn_radiation_type MoK\a
_diffrn_radiation_wavelength 0.71069
_diffrn_reflns_av_R_equivalents 0.0441
_diffrn_reflns_av_sigmaI/netI 0.1107
_diffrn_reflns_limit_h_max 17
_diffrn_reflns_limit_h_min -17
_diffrn_reflns_limit_k_max 18
_diffrn_reflns_limit_k_min -18
_diffrn_reflns_limit_l_max 15
_diffrn_reflns_limit_l_min -33
_diffrn_reflns_number 29778
_diffrn_reflns_theta_full 28.10
_diffrn_reflns_theta_max 28.11
_diffrn_reflns_theta_min 2.02
_diffrn_source 'fine-focus sealed tube'
_exptl_absorpt_coefficient_mu 1.118
_exptl_absorpt_correction_T_max 0.9159
_exptl_absorpt_correction_T_min 0.8242
_exptl_absorpt_correction_type empirical
_exptl_absorpt_process_details SADABS
_exptl_crystal_colour Mehroon
_exptl_crystal_density_diffrn 1.464
_exptl_crystal_density_method 'not measured'
_exptl_crystal_description Block
_exptl_crystal_F_000 2032
_exptl_crystal_size_max 0.18
_exptl_crystal_size_mid 0.12
_exptl_crystal_size_min 0.08
_refine_diff_density_max 2.343
_refine_diff_density_min -1.394
_refine_diff_density_rms 0.211
_refine_ls_extinction_method none
_refine_ls_goodness_of_fit_ref 1.092
_refine_ls_hydrogen_treatment refU
_refine_ls_matrix_type full
_refine_ls_number_parameters 1045
_refine_ls_number_reflns 21371
_refine_ls_number_restraints 0
_refine_ls_restrained_S_all 1.092
_refine_ls_R_factor_all 0.1531
_refine_ls_R_factor_gt 0.0883
_refine_ls_shift/su_max 0.000
_refine_ls_shift/su_mean 0.000
_refine_ls_structure_factor_coef Fsqd
_refine_ls_weighting_details 'calc w=1/[\s^2^(Fo^2^)+(0.1735P)^2^+2.3186P] where P=(Fo^2^+2Fc^2^)/3'
_refine_ls_weighting_scheme calc
_refine_ls_wR_factor_gt 0.2294
_refine_ls_wR_factor_ref 0.3193
_reflns_number_gt 12256
_reflns_number_total 21371
_reflns_threshold_expression >2sigma(I)
_cod_data_source_file C0DT00582G.TXT
_cod_data_source_block complex3
_cod_database_code 7014364

loop_
_symmetry_equiv_pos_as_xyz
'x, y, z'
'-x, -y, -z'

loop_
_atom_site_label
_atom_site_type_symbol
_atom_site_fract_x
_atom_site_fract_y
_atom_site_fract_z
_atom_site_U_iso_or_equiv
_atom_site_adp_type
_atom_site_occupancy
_atom_site_symmetry_multiplicity
_atom_site_calc_flag
_atom_site_refinement_flags
_atom_site_disorder_assembly
_atom_site_disorder_group
Ni1 Ni 0.50864(7) 0.10100(6) 0.69612(3) 0.0274(2) Uani 1 1 d . . .
Cu1 Cu 0.27938(7) 0.31639(6) 0.85492(3) 0.0283(2) Uani 1 1 d . . .
Cu2 Cu 0.50962(7) 0.30276(6) 0.71825(3) 0.0288(2) Uani 1 1 d . . .
P4 P 0.51532(15) 0.45011(13) 0.67914(7) 0.0291(4) Uani 1 1 d . . .
S5 S 0.82819(16) 0.20702(15) 0.57856(8) 0.0393(5) Uani 1 1 d . . .
S6 S 0.45229(16) -0.03426(12) 0.79188(7) 0.0330(4) Uani 1 1 d . . .
S4 S 0.60644(15) 0.12125(15) 0.62159(7) 0.0356(4) Uani 1 1 d . . .
P3 P 0.39564(15) 0.04682(13) 0.65072(7) 0.0297(4) Uani 1 1 d . . .
P1 P 0.37529(14) 0.38437(13) 0.90713(7) 0.0281(4) Uani 1 1 d . . .
S2 S 0.31402(15) 0.14111(12) 0.85899(7) 0.0311(4) Uani 1 1 d . . .
S1 S 0.36620(14) 0.27093(12) 0.76800(7) 0.0291(4) Uani 1 1 d . . .
S3 S 0.63425(14) 0.17290(13) 0.72324(7) 0.0305(4) Uani 1 1 d . . .
P2 P 0.10887(15) 0.36267(13) 0.84982(7) 0.0293(4) Uani 1 1 d . . .
O3 O 0.3553(4) -0.0674(4) 0.8095(2) 0.0390(13) Uani 1 1 d . . .
O1 O 0.7547(4) 0.2217(4) 0.5399(2) 0.0464(14) Uani 1 1 d . . .
N2 N 0.4373(5) 0.0809(4) 0.7679(2) 0.0318(13) Uani 1 1 d . . .
O2 O 0.9075(5) 0.2706(4) 0.5759(3) 0.0521(16) Uani 1 1 d . . .
C3 C 0.3701(5) 0.5176(5) 0.8981(3) 0.0300(15) Uani 1 1 d . . .
C13 C 0.3320(5) 0.3671(4) 0.9788(3) 0.0254(14) Uani 1 1 d . . .
N1 N 0.7733(5) 0.2118(5) 0.6413(3) 0.0360(14) Uani 1 1 d . . .
C18 C 0.2258(6) 0.3718(5) 0.9938(3) 0.0326(16) Uani 1 1 d . . .
H18 H 0.1805 0.3841 0.9677 0.039 Uiso 1 1 calc R . .
C83 C 0.3216(5) 0.1482(5) 0.6147(3) 0.0272(14) Uani 1 1 d . . .
C44 C 0.3785(5) 0.1511(5) 0.7972(3) 0.0259(14) Uani 1 1 d . . .
C16 C 0.2549(6) 0.3382(5) 1.0855(3) 0.0341(17) Uani 1 1 d . . .
H16 H 0.2296 0.3280 1.1212 0.041 Uiso 1 1 calc R . .
C71 C 0.2923(6) -0.0127(5) 0.6877(3) 0.0342(16) Uani 1 1 d . . .
C38 C 0.4756(7) -0.0589(5) 0.8985(3) 0.0374(18) Uani 1 1 d . . .
H38 H 0.4045 -0.0592 0.9044 0.045 Uiso 1 1 calc R . .
C46 C 0.6334(7) 0.4863(6) 0.7576(3) 0.0413(19) Uani 1 1 d . . .
H46 H 0.6462 0.4185 0.7628 0.050 Uiso 1 1 calc R . .
C11 C 0.6895(6) 0.3650(6) 0.9129(3) 0.0409(18) Uani 1 1 d . . .
H11 H 0.7380 0.4069 0.9157 0.049 Uiso 1 1 calc R . .
C51 C 0.3882(6) 0.5184(5) 0.6685(3) 0.0331(16) Uani 1 1 d . . .
C14 C 0.3987(6) 0.3475(5) 1.0177(3) 0.0310(15) Uani 1 1 d . . .
H14 H 0.4696 0.3439 1.0082 0.037 Uiso 1 1 calc R . .
C57 C 0.5886(6) 0.4612(5) 0.6133(3) 0.0308(15) Uani 1 1 d . . .
C25 C 0.0341(6) 0.3283(5) 0.9129(3) 0.0306(15) Uani 1 1 d . . .
C50 C 0.5524(6) 0.6301(6) 0.7135(3) 0.0400(18) Uani 1 1 d . . .
H50 H 0.5103 0.6594 0.6880 0.048 Uiso 1 1 calc R . .
C88 C 0.3491(6) 0.2419(5) 0.6147(3) 0.0308(15) Uani 1 1 d . . .
H88 H 0.4076 0.2518 0.6301 0.037 Uiso 1 1 calc R . .
C4 C 0.3819(6) 0.5580(5) 0.8462(3) 0.0358(17) Uani 1 1 d . . .
H4 H 0.3955 0.5171 0.8177 0.043 Uiso 1 1 calc R . .
C43 C 0.6305(6) -0.0435(6) 0.8376(3) 0.0425(19) Uani 1 1 d . . .
H43 H 0.6628 -0.0323 0.8033 0.051 Uiso 1 1 calc R . .
C2 C 0.3506(5) 0.5801(5) 0.9401(3) 0.0306(15) Uani 1 1 d . . .
H2 H 0.3436 0.5539 0.9751 0.037 Uiso 1 1 calc R . .
C64 C 0.8906(6) 0.0861(5) 0.5760(3) 0.0327(16) Uani 1 1 d . . .
C49 C 0.5968(7) 0.6876(6) 0.7443(3) 0.044(2) Uani 1 1 d . . .
H49 H 0.5836 0.7556 0.7402 0.053 Uiso 1 1 calc R . .
C56 C 0.3725(6) 0.5834(6) 0.6251(3) 0.0393(18) Uani 1 1 d . . .
H56 H 0.4275 0.5951 0.5999 0.047 Uiso 1 1 calc R . .
C36 C 0.0955(6) 0.3036(6) 0.7482(3) 0.0358(17) Uani 1 1 d . . .
H36 H 0.1609 0.3228 0.7403 0.043 Uiso 1 1 calc R . .
C6 C 0.3529(6) 0.7197(6) 0.8785(3) 0.0416(19) Uani 1 1 d . . .
H6 H 0.3463 0.7874 0.8725 0.050 Uiso 1 1 calc R . .
C12 C 0.5863(5) 0.4027(5) 0.9092(3) 0.0319(15) Uani 1 1 d . . .
H12 H 0.5664 0.4700 0.9095 0.038 Uiso 1 1 calc R . .
C30 C 0.0525(6) 0.2341(5) 0.9332(3) 0.041(2) Uani 1 1 d . . .
H30 H 0.1004 0.1893 0.9143 0.050 Uiso 1 1 calc R . .
C76 C 0.2922(7) -0.1136(6) 0.6890(3) 0.045(2) Uani 1 1 d . . .
H76 H 0.3454 -0.1534 0.6704 0.054 Uiso 1 1 calc R . .
C77 C 0.4557(6) -0.0444(5) 0.6030(3) 0.0377(18) Uani 1 1 d . . .
C19 C 0.0606(6) 0.4934(5) 0.8368(3) 0.0302(15) Uani 1 1 d . . .
C52 C 0.3041(6) 0.5038(5) 0.7068(3) 0.0332(16) Uani 1 1 d . . .
H52 H 0.3145 0.4607 0.7363 0.040 Uiso 1 1 calc R . .
C37 C 0.5242(6) -0.0427(5) 0.8462(3) 0.0366(18) Uani 1 1 d . . .
C65 C 0.8514(7) 0.0203(6) 0.5472(3) 0.0434(19) Uani 1 1 d . . .
H65 H 0.7932 0.0400 0.5295 0.052 Uiso 1 1 calc R . .
C26 C -0.0342(6) 0.3972(6) 0.9425(3) 0.0357(17) Uani 1 1 d . . .
H26 H -0.0459 0.4621 0.9297 0.043 Uiso 1 1 calc R . .
C63 C 0.6896(6) 0.1758(6) 0.6560(3) 0.0322(16) Uani 1 1 d . . .
C1 C 0.3418(6) 0.6784(5) 0.9307(3) 0.0352(17) Uani 1 1 d . . .
H1 H 0.3281 0.7190 0.9593 0.042 Uiso 1 1 calc R . .
C31 C 0.0482(6) 0.3064(5) 0.8000(3) 0.0338(16) Uani 1 1 d . . .
C62 C 0.5674(6) 0.4057(6) 0.5729(3) 0.0428(19) Uani 1 1 d . . .
H62 H 0.5183 0.3627 0.5802 0.051 Uiso 1 1 calc R . .
C45 C 0.5700(6) 0.5279(5) 0.7200(3) 0.0321(16) Uani 1 1 d . . .
C58 C 0.6626(7) 0.5246(7) 0.6014(3) 0.054(2) Uani 1 1 d . . .
H58 H 0.6776 0.5634 0.6275 0.065 Uiso 1 1 calc R . .
C7 C 0.5134(6) 0.3415(5) 0.9053(3) 0.0352(17) Uani 1 1 d . . .
C72 C 0.2125(7) 0.0439(6) 0.7165(3) 0.0438(19) Uani 1 1 d . . .
H72 H 0.2139 0.1111 0.7164 0.053 Uiso 1 1 calc R . .
C27 C -0.0836(6) 0.3673(6) 0.9909(3) 0.0409(19) Uani 1 1 d . . .
H27 H -0.1289 0.4127 1.0106 0.049 Uiso 1 1 calc R . .
C15 C 0.3607(6) 0.3331(5) 1.0708(3) 0.0363(17) Uani 1 1 d . . .
H15 H 0.4062 0.3199 1.0968 0.044 Uiso 1 1 calc R . .
C5 C 0.3737(6) 0.6600(5) 0.8361(3) 0.0362(17) Uani 1 1 d . . .
H5 H 0.3822 0.6868 0.8012 0.043 Uiso 1 1 calc R . .
C28 C -0.0671(6) 0.2715(6) 1.0105(3) 0.0418(19) Uani 1 1 d . . .
H28 H -0.1014 0.2521 1.0430 0.050 Uiso 1 1 calc R . .
C32 C -0.0461(7) 0.2722(7) 0.8127(4) 0.058(3) Uani 1 1 d . . .
H32 H -0.0764 0.2700 0.8479 0.069 Uiso 1 1 calc R . .
C87 C 0.2899(6) 0.3190(6) 0.5922(3) 0.0408(18) Uani 1 1 d . . .
H87 H 0.3076 0.3817 0.5934 0.049 Uiso 1 1 calc R . .
C73 C 0.1317(7) 0.0049(7) 0.7452(3) 0.049(2) Uani 1 1 d . . .
H73 H 0.0783 0.0447 0.7637 0.059 Uiso 1 1 calc R . .
C86 C 0.2042(6) 0.3073(5) 0.5674(3) 0.0363(17) Uani 1 1 d . . .
H86 H 0.1667 0.3607 0.5508 0.044 Uiso 1 1 calc R . .
C39 C 0.5354(7) -0.0742(5) 0.9409(3) 0.042(2) Uani 1 1 d . . .
H39 H 0.5033 -0.0833 0.9754 0.051 Uiso 1 1 calc R . .
C23 C -0.0541(7) 0.6237(6) 0.7992(3) 0.0429(19) Uani 1 1 d . . .
H23 H -0.1100 0.6449 0.7800 0.052 Uiso 1 1 calc R . .
C84 C 0.2340(6) 0.1363(5) 0.5909(3) 0.0350(16) Uani 1 1 d . . .
H84 H 0.2149 0.0740 0.5907 0.042 Uiso 1 1 calc R . .
C60 C 0.6924(7) 0.4729(6) 0.5112(3) 0.044(2) Uani 1 1 d . . .
H60 H 0.7289 0.4756 0.4774 0.053 Uiso 1 1 calc R . .
C78 C 0.5413(7) -0.1080(6) 0.6169(3) 0.046(2) Uani 1 1 d . . .
H78 H 0.5699 -0.1000 0.6481 0.055 Uiso 1 1 calc R . .
C8 C 0.5452(6) 0.2403(6) 0.9024(4) 0.0423(19) Uani 1 1 d . . .
H8 H 0.4979 0.1982 0.8977 0.051 Uiso 1 1 calc R . .
C59 C 0.7132(8) 0.5290(8) 0.5508(3) 0.063(3) Uani 1 1 d . . .
H59 H 0.7630 0.5711 0.5430 0.076 Uiso 1 1 calc R . .
C22 C -0.0032(7) 0.6911(6) 0.8191(3) 0.045(2) Uani 1 1 d . . .
H22 H -0.0248 0.7576 0.8129 0.054 Uiso 1 1 calc R . .
C67 C 0.9893(8) -0.1038(7) 0.5714(4) 0.058(3) Uani 1 1 d . . .
C29 C 0.0017(7) 0.2039(6) 0.9810(3) 0.046(2) Uani 1 1 d . . .
H29 H 0.0131 0.1388 0.9937 0.055 Uiso 1 1 calc R . .
C79 C 0.5845(8) -0.1838(6) 0.5840(4) 0.054(2) Uani 1 1 d . . .
H79 H 0.6410 -0.2269 0.5937 0.064 Uiso 1 1 calc R . .
C54 C 0.1906(7) 0.6155(6) 0.6570(3) 0.045(2) Uani 1 1 d . . .
H54 H 0.1249 0.6475 0.6524 0.054 Uiso 1 1 calc R . .
C17 C 0.1873(6) 0.3587(5) 1.0465(3) 0.0338(16) Uani 1 1 d . . .
H17 H 0.1163 0.3635 1.0560 0.041 Uiso 1 1 calc R . .
C10 C 0.7196(7) 0.2637(6) 0.9123(4) 0.048(2) Uani 1 1 d . . .
H10 H 0.7878 0.2375 0.9158 0.058 Uiso 1 1 calc R . .
C69 C 1.0239(7) -0.0374(7) 0.6007(4) 0.052(2) Uani 1 1 d . . .
H69 H 1.0809 -0.0573 0.6193 0.062 Uiso 1 1 calc R . .
C48 C 0.6610(7) 0.6441(7) 0.7813(3) 0.048(2) Uani 1 1 d . . .
H48 H 0.6919 0.6832 0.8016 0.057 Uiso 1 1 calc R . .
C40 C 0.6416(7) -0.0763(5) 0.9330(3) 0.0397(18) Uani 1 1 d . . .
C41 C 0.7087(8) -0.0973(6) 0.9785(4) 0.053(2) Uani 1 1 d . . .
H41A H 0.6659 -0.1060 1.0116 0.079 Uiso 1 1 calc R . .
H41B H 0.7467 -0.0433 0.9805 0.079 Uiso 1 1 calc R . .
H41C H 0.7562 -0.1559 0.9723 0.079 Uiso 1 1 calc R . .
C9 C 0.6477(7) 0.2039(7) 0.9066(4) 0.055(2) Uani 1 1 d . . .
H9 H 0.6681 0.1368 0.9055 0.066 Uiso 1 1 calc R . .
C74 C 0.1314(8) -0.0937(8) 0.7461(4) 0.059(3) Uani 1 1 d . . .
H74 H 0.0769 -0.1213 0.7655 0.071 Uiso 1 1 calc R . .
C20 C 0.1126(6) 0.5621(5) 0.8564(3) 0.0417(19) Uani 1 1 d . . .
H20 H 0.1696 0.5413 0.8750 0.050 Uiso 1 1 calc R . .
C82 C 0.4177(7) -0.0548(6) 0.5551(3) 0.046(2) Uani 1 1 d . . .
H82 H 0.3634 -0.0103 0.5440 0.055 Uiso 1 1 calc R . .
C24 C -0.0224(6) 0.5238(6) 0.8076(3) 0.0400(18) Uani 1 1 d . . .
H24 H -0.0565 0.4781 0.7938 0.048 Uiso 1 1 calc R . .
C61 C 0.6179(7) 0.4136(6) 0.5226(3) 0.0413(19) Uani 1 1 d . . .
H61 H 0.6008 0.3779 0.4957 0.050 Uiso 1 1 calc R . .
C70 C 0.9769(6) 0.0570(6) 0.6032(3) 0.0397(18) Uani 1 1 d . . .
H70 H 1.0023 0.1013 0.6228 0.048 Uiso 1 1 calc R . .
C55 C 0.2757(7) 0.6302(6) 0.6196(3) 0.048(2) Uani 1 1 d . . .
H55 H 0.2655 0.6732 0.5900 0.058 Uiso 1 1 calc R . .
C85 C 0.1754(6) 0.2145(6) 0.5678(3) 0.0413(19) Uani 1 1 d . . .
H85 H 0.1167 0.2051 0.5525 0.050 Uiso 1 1 calc R . .
C53 C 0.2076(7) 0.5517(6) 0.7013(4) 0.045(2) Uani 1 1 d . . .
H53 H 0.1531 0.5418 0.7273 0.054 Uiso 1 1 calc R . .
C21 C 0.0798(8) 0.6614(6) 0.8482(4) 0.053(2) Uani 1 1 d . . .
H21 H 0.1132 0.7075 0.8621 0.063 Uiso 1 1 calc R . .
C47 C 0.6791(7) 0.5474(7) 0.7885(3) 0.049(2) Uani 1 1 d . . .
H47 H 0.7220 0.5195 0.8139 0.059 Uiso 1 1 calc R . .
C42 C 0.6882(7) -0.0613(6) 0.8814(4) 0.050(2) Uani 1 1 d . . .
H42 H 0.7596 -0.0631 0.8758 0.060 Uiso 1 1 calc R . .
C75 C 0.2103(9) -0.1536(7) 0.7188(4) 0.062(3) Uani 1 1 d . . .
H75 H 0.2088 -0.2209 0.7202 0.074 Uiso 1 1 calc R . .
C80 C 0.5436(8) -0.1946(6) 0.5377(3) 0.054(3) Uani 1 1 d . . .
H80 H 0.5725 -0.2451 0.5158 0.065 Uiso 1 1 calc R . .
C81 C 0.4608(8) -0.1318(7) 0.5234(4) 0.059(3) Uani 1 1 d . . .
H81 H 0.4327 -0.1404 0.4922 0.071 Uiso 1 1 calc R . .
C66 C 0.8995(9) -0.0739(7) 0.5453(4) 0.059(3) Uani 1 1 d . . .
H66 H 0.8731 -0.1188 0.5266 0.070 Uiso 1 1 calc R . .
C35 C 0.0473(7) 0.2728(7) 0.7082(4) 0.050(2) Uani 1 1 d . . .
H35 H 0.0795 0.2722 0.6734 0.060 Uiso 1 1 calc R . .
C34 C -0.0488(8) 0.2428(7) 0.7198(4) 0.060(3) Uani 1 1 d . . .
H34 H -0.0825 0.2238 0.6926 0.072 Uiso 1 1 calc R . .
C33 C -0.0954(9) 0.2407(9) 0.7718(4) 0.073(3) Uani 1 1 d . . .
H33 H -0.1594 0.2185 0.7797 0.088 Uiso 1 1 calc R . .
C68 C 1.0379(11) -0.2107(8) 0.5690(5) 0.095(5) Uani 1 1 d . . .
H68A H 1.0017 -0.2441 0.5465 0.143 Uiso 1 1 calc R . .
H68B H 1.0334 -0.2416 0.6044 0.143 Uiso 1 1 calc R . .
H68C H 1.1091 -0.2137 0.5547 0.143 Uiso 1 1 calc R . .
O4 O 0.5187(5) -0.0821(3) 0.74885(19) 0.0412(14) Uani 1 1 d . . .
Cl3 Cl 1.0023(4) -0.4669(3) 0.56395(17) 0.1110(13) Uani 1 1 d . . .
Cl4 Cl 0.8942(3) -0.4519(4) 0.66942(16) 0.1214(15) Uani 1 1 d . . .
C90 C 0.9595(16) -0.5258(12) 0.6203(7) 0.138(7) Uani 1 1 d . . .
H90A H 1.0181 -0.5650 0.6348 0.165 Uiso 1 1 calc R . .
H90B H 0.9139 -0.5705 0.6116 0.165 Uiso 1 1 calc R . .
Cl1 Cl -0.1753(2) 0.05006(18) 1.05887(9) 0.0598(6) Uani 1 1 d . . .
Cl2 Cl -0.0007(2) 0.0369(2) 1.12011(12) 0.0777(8) Uani 1 1 d . . .
C89 C -0.1353(8) 0.0407(8) 1.1239(4) 0.064(3) Uani 1 1 d . . .
H89A H -0.1687 0.0965 1.1436 0.077 Uiso 1 1 calc R . .
H89B H -0.1557 -0.0183 1.1430 0.077 Uiso 1 1 calc R . .
Cl6 Cl -0.1371(3) -0.0345(3) 0.74068(16) 0.1079(13) Uani 1 1 d . . .
Cl5 Cl -0.1831(3) -0.1987(3) 0.68458(18) 0.1121(13) Uani 1 1 d . . .
C91 C -0.2127(8) -0.0815(9) 0.6930(4) 0.078(4) Uani 1 1 d . . .
H91A H -0.2855 -0.0682 0.7056 0.093 Uiso 1 1 calc R . .
H91B H -0.2017 -0.0461 0.6586 0.093 Uiso 1 1 calc R . .

loop_
_atom_site_aniso_label
_atom_site_aniso_U_11
_atom_site_aniso_U_22
_atom_site_aniso_U_33
_atom_site_aniso_U_23
_atom_site_aniso_U_13
_atom_site_aniso_U_12
Ni1 0.0348(5) 0.0282(4) 0.0187(4) -0.0021(3) 0.0017(4) -0.0062(4)
Cu1 0.0333(5) 0.0275(4) 0.0247(4) -0.0059(3) 0.0042(3) -0.0095(3)
Cu2 0.0358(5) 0.0264(4) 0.0238(4) -0.0004(3) 0.0036(4) -0.0087(3)
P4 0.0335(10) 0.0291(9) 0.0241(9) 0.0016(7) 0.0025(7) -0.0078(7)
S5 0.0368(11) 0.0438(10) 0.0343(10) 0.0024(8) 0.0059(8) -0.0057(8)
S6 0.0545(12) 0.0231(8) 0.0208(8) -0.0004(6) 0.0003(8) -0.0066(7)
S4 0.0337(10) 0.0520(11) 0.0207(8) -0.0042(8) 0.0020(7) -0.0075(8)
P3 0.0385(11) 0.0277(8) 0.0236(9) -0.0029(7) 0.0004(8) -0.0087(7)
P1 0.0327(10) 0.0270(8) 0.0252(9) -0.0029(7) 0.0014(7) -0.0096(7)
S2 0.0446(11) 0.0291(8) 0.0199(8) -0.0009(7) 0.0062(7) -0.0136(7)
S1 0.0359(10) 0.0263(8) 0.0237(8) -0.0007(7) 0.0051(7) -0.0071(7)
S3 0.0377(10) 0.0324(9) 0.0213(8) -0.0039(7) 0.0017(7) -0.0078(7)
P2 0.0323(10) 0.0311(9) 0.0254(9) -0.0056(7) 0.0048(7) -0.0113(7)
O3 0.058(4) 0.035(3) 0.028(3) 0.002(2) -0.007(2) -0.017(2)
O1 0.038(3) 0.064(4) 0.030(3) 0.010(3) 0.003(2) 0.006(3)
N2 0.040(4) 0.033(3) 0.020(3) 0.001(2) 0.007(2) -0.006(3)
O2 0.049(4) 0.049(3) 0.057(4) -0.009(3) 0.021(3) -0.020(3)
C3 0.029(4) 0.031(3) 0.028(4) 0.002(3) 0.006(3) -0.008(3)
C13 0.031(4) 0.019(3) 0.026(3) -0.001(3) 0.001(3) -0.007(3)
N1 0.033(3) 0.040(3) 0.034(3) -0.006(3) 0.004(3) -0.007(3)
C18 0.036(4) 0.037(4) 0.025(4) -0.003(3) 0.002(3) -0.009(3)
C83 0.032(4) 0.030(3) 0.021(3) -0.004(3) 0.001(3) -0.010(3)
C44 0.037(4) 0.024(3) 0.020(3) 0.000(3) -0.004(3) -0.015(3)
C16 0.043(4) 0.027(3) 0.032(4) -0.002(3) 0.008(3) -0.013(3)
C71 0.049(5) 0.033(4) 0.021(3) -0.004(3) -0.006(3) -0.007(3)
C38 0.052(5) 0.033(4) 0.032(4) 0.000(3) -0.005(3) -0.021(3)
C46 0.053(5) 0.037(4) 0.032(4) 0.007(3) -0.006(4) -0.002(4)
C11 0.038(4) 0.054(5) 0.032(4) 0.001(4) 0.000(3) -0.014(4)
C51 0.042(4) 0.035(4) 0.023(3) -0.002(3) 0.006(3) -0.016(3)
C14 0.029(4) 0.034(4) 0.032(4) -0.004(3) 0.005(3) -0.015(3)
C57 0.040(4) 0.030(3) 0.022(3) 0.001(3) -0.001(3) -0.006(3)
C25 0.040(4) 0.039(4) 0.016(3) -0.002(3) 0.003(3) -0.020(3)
C50 0.045(5) 0.040(4) 0.036(4) -0.005(3) -0.004(3) -0.003(3)
C88 0.037(4) 0.034(4) 0.022(3) -0.001(3) -0.003(3) -0.007(3)
C4 0.043(4) 0.041(4) 0.023(4) -0.004(3) 0.007(3) -0.011(3)
C43 0.043(5) 0.049(5) 0.031(4) 0.006(4) 0.004(3) -0.001(4)
C2 0.029(4) 0.036(4) 0.026(4) -0.001(3) 0.001(3) -0.008(3)
C64 0.034(4) 0.040(4) 0.022(3) 0.001(3) 0.005(3) -0.008(3)
C49 0.059(5) 0.033(4) 0.042(5) -0.016(3) 0.001(4) -0.011(4)
C56 0.046(5) 0.040(4) 0.027(4) 0.004(3) 0.002(3) 0.000(3)
C36 0.030(4) 0.051(4) 0.026(4) -0.005(3) 0.002(3) -0.006(3)
C6 0.035(4) 0.041(4) 0.047(5) 0.003(4) 0.000(4) -0.005(3)
C12 0.029(4) 0.039(4) 0.027(4) 0.000(3) 0.004(3) -0.007(3)
C30 0.033(4) 0.034(4) 0.053(5) 0.003(4) 0.016(4) -0.014(3)
C76 0.078(6) 0.033(4) 0.033(4) 0.006(3) -0.010(4) -0.042(4)
C77 0.053(5) 0.027(3) 0.030(4) -0.006(3) 0.007(3) 0.001(3)
C19 0.036(4) 0.028(3) 0.024(3) -0.001(3) 0.009(3) -0.004(3)
C52 0.039(4) 0.027(3) 0.031(4) 0.010(3) 0.004(3) -0.006(3)
C37 0.055(5) 0.020(3) 0.033(4) 0.002(3) 0.001(4) -0.007(3)
C65 0.052(5) 0.053(5) 0.024(4) 0.003(3) 0.001(3) -0.007(4)
C26 0.030(4) 0.048(4) 0.029(4) -0.006(3) 0.004(3) -0.010(3)
C63 0.029(4) 0.044(4) 0.024(3) -0.006(3) 0.000(3) -0.006(3)
C1 0.034(4) 0.033(4) 0.041(4) -0.011(3) 0.002(3) -0.013(3)
C31 0.030(4) 0.036(4) 0.037(4) -0.009(3) 0.003(3) -0.014(3)
C62 0.043(5) 0.047(5) 0.041(5) -0.010(4) 0.004(4) -0.020(4)
C45 0.032(4) 0.039(4) 0.025(4) -0.006(3) 0.002(3) -0.005(3)
C58 0.057(6) 0.078(6) 0.033(4) -0.013(4) 0.016(4) -0.038(5)
C7 0.035(4) 0.037(4) 0.033(4) -0.006(3) 0.002(3) -0.003(3)
C72 0.051(5) 0.038(4) 0.041(5) 0.010(4) -0.003(4) -0.008(4)
C27 0.032(4) 0.046(4) 0.041(5) -0.009(4) 0.010(3) -0.002(3)
C15 0.043(5) 0.037(4) 0.030(4) 0.003(3) -0.001(3) -0.012(3)
C5 0.048(5) 0.032(4) 0.029(4) 0.006(3) 0.003(3) -0.018(3)
C28 0.047(5) 0.039(4) 0.039(4) 0.006(3) 0.005(4) -0.017(4)
C32 0.054(6) 0.077(7) 0.047(5) -0.008(5) 0.002(4) -0.031(5)
C87 0.047(5) 0.038(4) 0.039(4) 0.009(3) -0.007(4) -0.014(3)
C73 0.043(5) 0.066(6) 0.039(5) 0.016(4) 0.001(4) -0.027(4)
C86 0.036(4) 0.037(4) 0.034(4) -0.004(3) -0.003(3) 0.002(3)
C39 0.062(6) 0.033(4) 0.030(4) 0.000(3) 0.008(4) -0.012(4)
C23 0.045(5) 0.046(5) 0.037(4) 0.005(4) -0.001(4) -0.006(4)
C84 0.044(4) 0.033(4) 0.030(4) -0.003(3) -0.002(3) -0.011(3)
C60 0.055(5) 0.051(5) 0.022(4) 0.010(3) 0.010(3) -0.007(4)
C78 0.061(6) 0.044(4) 0.032(4) -0.013(4) -0.003(4) 0.004(4)
C8 0.030(4) 0.034(4) 0.062(6) -0.007(4) 0.004(4) -0.005(3)
C59 0.083(7) 0.082(7) 0.033(5) -0.003(5) 0.022(5) -0.059(6)
C22 0.054(5) 0.036(4) 0.039(5) 0.003(3) 0.014(4) -0.005(4)
C67 0.069(7) 0.048(5) 0.042(5) 0.009(4) 0.026(5) 0.014(5)
C29 0.058(6) 0.034(4) 0.041(5) 0.011(4) 0.006(4) -0.009(4)
C79 0.069(6) 0.043(5) 0.045(5) -0.005(4) -0.006(5) 0.010(4)
C54 0.043(5) 0.050(5) 0.040(5) 0.000(4) -0.003(4) -0.001(4)
C17 0.034(4) 0.031(4) 0.038(4) -0.006(3) -0.001(3) -0.011(3)
C10 0.036(5) 0.055(5) 0.049(5) -0.001(4) 0.001(4) 0.002(4)
C69 0.038(5) 0.070(6) 0.041(5) 0.016(5) 0.009(4) -0.008(4)
C48 0.063(6) 0.059(5) 0.027(4) -0.012(4) -0.003(4) -0.025(4)
C40 0.058(5) 0.028(4) 0.034(4) -0.002(3) -0.010(4) -0.001(3)
C41 0.076(7) 0.038(4) 0.045(5) -0.002(4) -0.024(5) 0.001(4)
C9 0.044(5) 0.044(5) 0.075(7) -0.013(5) -0.001(5) 0.001(4)
C74 0.072(7) 0.071(6) 0.037(5) 0.022(5) -0.009(5) -0.033(5)
C20 0.043(5) 0.034(4) 0.050(5) -0.006(4) -0.002(4) -0.012(3)
C82 0.065(6) 0.057(5) 0.013(3) -0.014(3) -0.005(3) 0.008(4)
C24 0.044(5) 0.043(4) 0.031(4) -0.011(3) 0.005(3) -0.003(4)
C61 0.051(5) 0.051(5) 0.022(4) -0.006(3) 0.000(3) -0.009(4)
C70 0.028(4) 0.057(5) 0.033(4) 0.008(4) 0.001(3) -0.009(3)
C55 0.056(6) 0.051(5) 0.032(4) -0.002(4) 0.003(4) 0.003(4)
C85 0.035(4) 0.064(5) 0.027(4) -0.007(4) -0.003(3) -0.013(4)
C53 0.044(5) 0.041(4) 0.049(5) -0.010(4) 0.013(4) -0.012(4)
C21 0.063(6) 0.038(4) 0.058(6) 0.000(4) -0.001(5) -0.019(4)
C47 0.061(6) 0.055(5) 0.036(5) 0.006(4) -0.012(4) -0.026(4)
C42 0.038(5) 0.051(5) 0.056(6) 0.004(4) -0.001(4) 0.000(4)
C75 0.102(9) 0.057(6) 0.036(5) 0.015(4) -0.019(5) -0.043(6)
C80 0.092(8) 0.041(4) 0.029(4) -0.016(4) -0.004(4) 0.000(5)
C81 0.086(8) 0.059(6) 0.035(5) -0.018(4) -0.023(5) 0.008(5)
C66 0.087(8) 0.047(5) 0.041(5) -0.010(4) 0.002(5) -0.010(5)
C35 0.047(5) 0.061(5) 0.043(5) -0.024(4) -0.003(4) -0.002(4)
C34 0.060(6) 0.069(6) 0.059(6) -0.022(5) -0.013(5) -0.018(5)
C33 0.068(7) 0.106(9) 0.060(7) -0.031(6) -0.003(5) -0.048(6)
C68 0.120(11) 0.059(7) 0.080(9) 0.016(6) 0.042(8) 0.032(7)
O4 0.076(4) 0.020(2) 0.023(3) -0.0003(19) 0.007(3) -0.001(2)
Cl3 0.133(3) 0.091(2) 0.102(3) -0.004(2) -0.010(2) 0.005(2)
Cl4 0.110(3) 0.165(4) 0.091(3) -0.049(3) -0.012(2) -0.003(3)
C90 0.19(2) 0.096(12) 0.115(14) -0.009(10) 0.001(13) 0.005(12)
Cl1 0.0702(16) 0.0682(15) 0.0458(13) -0.0070(11) 0.0058(11) -0.0336(12)
Cl2 0.0580(16) 0.109(2) 0.0661(18) 0.0073(16) 0.0040(13) -0.0269(15)
C89 0.066(7) 0.067(6) 0.067(7) -0.025(5) 0.003(5) -0.032(5)
Cl6 0.065(2) 0.161(4) 0.093(3) 0.006(2) -0.0055(18) -0.007(2)
Cl5 0.117(3) 0.090(2) 0.121(3) 0.015(2) 0.011(2) -0.016(2)
C91 0.057(7) 0.103(9) 0.060(7) 0.023(6) 0.006(5) 0.013(6)

loop_
_atom_type_symbol
_atom_type_description
_atom_type_scat_dispersion_real
_atom_type_scat_dispersion_imag
_atom_type_scat_source
C C 0.0033 0.0016 'International Tables Vol C Tables 4.2.6.8 and 6.1.1.4'
H H 0.0000 0.0000 'International Tables Vol C Tables 4.2.6.8 and 6.1.1.4'
N N 0.0061 0.0033 'International Tables Vol C Tables 4.2.6.8 and 6.1.1.4'
O O 0.0106 0.0060 'International Tables Vol C Tables 4.2.6.8 and 6.1.1.4'
P P 0.1023 0.0942 'International Tables Vol C Tables 4.2.6.8 and 6.1.1.4'
S S 0.1246 0.1234 'International Tables Vol C Tables 4.2.6.8 and 6.1.1.4'
Ni Ni 0.3393 1.1124 'International Tables Vol C Tables 4.2.6.8 and 6.1.1.4'
Cu Cu 0.3201 1.2651 'International Tables Vol C Tables 4.2.6.8 and 6.1.1.4'
Cl Cl 0.1484 0.1585 'International Tables Vol C Tables 4.2.6.8 and 6.1.1.4'

loop_
_geom_angle_atom_site_label_1
_geom_angle_atom_site_label_2
_geom_angle_atom_site_label_3
_geom_angle
_geom_angle_site_symmetry_1
_geom_angle_site_symmetry_3
_geom_angle_publ_flag
N2 Ni1 S4 172.5(2) . . ?
N2 Ni1 P3 97.6(2) . . ?
S4 Ni1 P3 89.17(8) . . ?
N2 Ni1 S3 95.2(2) . . ?
S4 Ni1 S3 78.34(8) . . ?
P3 Ni1 S3 166.41(8) . . ?
N2 Ni1 Cu2 88.56(18) . . ?
S4 Ni1 Cu2 90.26(6) . . ?
P3 Ni1 Cu2 125.12(6) . . ?
S3 Ni1 Cu2 50.56(5) . . ?
P1 Cu1 P2 124.51(7) . . ?
P1 Cu1 S2 112.36(8) . . ?
P2 Cu1 S2 109.31(7) . . ?
P1 Cu1 S1 115.29(7) . . ?
P2 Cu1 S1 110.44(7) . . ?
S2 Cu1 S1 73.53(6) . . ?
P4 Cu2 S1 119.05(8) . . ?
P4 Cu2 S3 130.65(8) . . ?
S1 Cu2 S3 110.08(7) . . ?
P4 Cu2 Ni1 142.52(6) . . ?
S1 Cu2 Ni1 79.42(5) . . ?
S3 Cu2 Ni1 49.75(5) . . ?
C45 P4 C57 104.5(3) . . ?
C45 P4 C51 103.8(3) . . ?
C57 P4 C51 102.9(3) . . ?
C45 P4 Cu2 111.1(3) . . ?
C57 P4 Cu2 118.5(2) . . ?
C51 P4 Cu2 114.4(2) . . ?
O1 S5 O2 119.5(4) . . ?
O1 S5 N1 113.1(3) . . ?
O2 S5 N1 104.1(3) . . ?
O1 S5 C64 108.4(4) . . ?
O2 S5 C64 107.4(4) . . ?
N1 S5 C64 103.0(3) . . ?
O3 S6 O4 119.3(3) . . ?
O3 S6 N2 111.5(3) . . ?
O4 S6 N2 101.6(3) . . ?
O3 S6 C37 108.4(3) . . ?
O4 S6 C37 106.6(4) . . ?
N2 S6 C37 108.8(3) . . ?
C63 S4 Ni1 89.6(2) . . ?
C71 P3 C77 103.0(3) . . ?
C71 P3 C83 101.1(3) . . ?
C77 P3 C83 109.0(3) . . ?
C71 P3 Ni1 118.4(2) . . ?
C77 P3 Ni1 113.0(3) . . ?
C83 P3 Ni1 111.2(2) . . ?
C7 P1 C3 103.5(3) . . ?
C7 P1 C13 101.7(3) . . ?
C3 P1 C13 102.3(3) . . ?
C7 P1 Cu1 119.3(2) . . ?
C3 P1 Cu1 115.3(3) . . ?
C13 P1 Cu1 112.6(2) . . ?
C44 S2 Cu1 87.3(2) . . ?
C44 S1 Cu2 112.1(2) . . ?
C44 S1 Cu1 84.8(2) . . ?
Cu2 S1 Cu1 135.85(9) . . ?
C63 S3 Ni1 87.2(3) . . ?
C63 S3 Cu2 99.1(3) . . ?
Ni1 S3 Cu2 79.69(8) . . ?
C31 P2 C25 102.6(3) . . ?
C31 P2 C19 100.7(4) . . ?
C25 P2 C19 104.1(3) . . ?
C31 P2 Cu1 117.5(2) . . ?
C25 P2 Cu1 110.2(3) . . ?
C19 P2 Cu1 119.6(2) . . ?
C44 N2 S6 120.1(5) . . ?
C44 N2 Ni1 126.0(5) . . ?
S6 N2 Ni1 113.9(3) . . ?
C4 C3 C2 118.7(7) . . ?
C4 C3 P1 117.7(5) . . ?
C2 C3 P1 123.6(5) . . ?
C14 C13 C18 119.1(6) . . ?
C14 C13 P1 123.5(5) . . ?
C18 C13 P1 117.4(5) . . ?
C63 N1 S5 121.3(6) . . ?
C17 C18 C13 121.0(7) . . ?
C17 C18 H18 119.5 . . ?
C13 C18 H18 119.5 . . ?
C88 C83 C84 118.5(7) . . ?
C88 C83 P3 118.8(5) . . ?
C84 C83 P3 122.5(5) . . ?
N2 C44 S2 129.5(5) . . ?
N2 C44 S1 116.7(5) . . ?
S2 C44 S1 113.8(4) . . ?
C17 C16 C15 119.5(7) . . ?
C17 C16 H16 120.2 . . ?
C15 C16 H16 120.2 . . ?
C72 C71 C76 119.0(8) . . ?
C72 C71 P3 118.9(6) . . ?
C76 C71 P3 122.1(6) . . ?
C39 C38 C37 119.1(8) . . ?
C39 C38 H38 120.5 . . ?
C37 C38 H38 120.5 . . ?
C45 C46 C47 119.7(8) . . ?
C45 C46 H46 120.2 . . ?
C47 C46 H46 120.2 . . ?
C12 C11 C10 119.6(8) . . ?
C12 C11 H11 120.2 . . ?
C10 C11 H11 120.2 . . ?
C56 C51 C52 119.2(7) . . ?
C56 C51 P4 122.8(6) . . ?
C52 C51 P4 118.0(6) . . ?
C13 C14 C15 120.3(7) . . ?
C13 C14 H14 119.9 . . ?
C15 C14 H14 119.9 . . ?
C58 C57 C62 118.5(7) . . ?
C58 C57 P4 122.9(6) . . ?
C62 C57 P4 118.5(6) . . ?
C30 C25 C26 119.6(7) . . ?
C30 C25 P2 118.0(6) . . ?
C26 C25 P2 122.2(6) . . ?
C49 C50 C45 120.7(8) . . ?
C49 C50 H50 119.7 . . ?
C45 C50 H50 119.7 . . ?
C87 C88 C83 119.6(7) . . ?
C87 C88 H88 120.2 . . ?
C83 C88 H88 120.2 . . ?
C3 C4 C5 120.8(7) . . ?
C3 C4 H4 119.6 . . ?
C5 C4 H4 119.6 . . ?
C37 C43 C42 118.7(7) . . ?
C37 C43 H43 120.6 . . ?
C42 C43 H43 120.6 . . ?
C1 C2 C3 120.9(7) . . ?
C1 C2 H2 119.5 . . ?
C3 C2 H2 119.5 . . ?
C65 C64 C70 120.9(7) . . ?
C65 C64 S5 118.9(6) . . ?
C70 C64 S5 120.2(6) . . ?
C50 C49 C48 119.7(8) . . ?
C50 C49 H49 120.1 . . ?
C48 C49 H49 120.1 . . ?
C55 C56 C51 119.4(8) . . ?
C55 C56 H56 120.3 . . ?
C51 C56 H56 120.3 . . ?
C35 C36 C31 120.9(7) . . ?
C35 C36 H36 119.6 . . ?
C31 C36 H36 119.6 . . ?
C5 C6 C1 119.8(7) . . ?
C5 C6 H6 120.1 . . ?
C1 C6 H6 120.1 . . ?
C7 C12 C11 120.9(7) . . ?
C7 C12 H12 119.5 . . ?
C11 C12 H12 119.5 . . ?
C25 C30 C29 121.2(7) . . ?
C25 C30 H30 119.4 . . ?
C29 C30 H30 119.4 . . ?
C71 C76 C75 118.5(9) . . ?
C71 C76 H76 120.7 . . ?
C75 C76 H76 120.7 . . ?
C82 C77 C78 118.8(7) . . ?
C82 C77 P3 123.1(6) . . ?
C78 C77 P3 118.0(6) . . ?
C24 C19 C20 120.3(7) . . ?
C24 C19 P2 122.4(6) . . ?
C20 C19 P2 117.3(6) . . ?
C53 C52 C51 121.2(7) . . ?
C53 C52 H52 119.4 . . ?
C51 C52 H52 119.4 . . ?
C43 C37 C38 120.3(8) . . ?
C43 C37 S6 119.7(6) . . ?
C38 C37 S6 119.7(6) . . ?
C66 C65 C64 119.1(9) . . ?
C66 C65 H65 120.4 . . ?
C64 C65 H65 120.4 . . ?
C27 C26 C25 119.2(7) . . ?
C27 C26 H26 120.4 . . ?
C25 C26 H26 120.4 . . ?
N1 C63 S4 133.0(6) . . ?
N1 C63 S3 122.1(6) . . ?
S4 C63 S3 104.8(4) . . ?
C2 C1 C6 120.8(7) . . ?
C2 C1 H1 119.6 . . ?
C6 C1 H1 119.6 . . ?
C36 C31 C32 119.9(7) . . ?
C36 C31 P2 118.8(5) . . ?
C32 C31 P2 121.2(6) . . ?
C61 C62 C57 120.7(7) . . ?
C61 C62 H62 119.6 . . ?
C57 C62 H62 119.6 . . ?
C46 C45 C50 118.5(7) . . ?
C46 C45 P4 119.7(6) . . ?
C50 C45 P4 121.8(6) . . ?
C59 C58 C57 119.1(8) . . ?
C59 C58 H58 120.5 . . ?
C57 C58 H58 120.5 . . ?
C12 C7 C8 119.0(7) . . ?
C12 C7 P1 123.2(6) . . ?
C8 C7 P1 117.7(6) . . ?
C73 C72 C71 122.5(8) . . ?
C73 C72 H72 118.7 . . ?
C71 C72 H72 118.7 . . ?
C28 C27 C26 121.1(7) . . ?
C28 C27 H27 119.4 . . ?
C26 C27 H27 119.4 . . ?
C14 C15 C16 120.4(7) . . ?
C14 C15 H15 119.8 . . ?
C16 C15 H15 119.8 . . ?
C6 C5 C4 119.0(7) . . ?
C6 C5 H5 120.5 . . ?
C4 C5 H5 120.5 . . ?
C27 C28 C29 119.2(7) . . ?
C27 C28 H28 120.4 . . ?
C29 C28 H28 120.4 . . ?
C31 C32 C33 119.1(9) . . ?
C31 C32 H32 120.4 . . ?
C33 C32 H32 120.4 . . ?
C88 C87 C86 122.2(7) . . ?
C88 C87 H87 118.9 . . ?
C86 C87 H87 118.9 . . ?
C74 C73 C72 118.4(9) . . ?
C74 C73 H73 120.8 . . ?
C72 C73 H73 120.8 . . ?
C87 C86 C85 118.6(7) . . ?
C87 C86 H86 120.7 . . ?
C85 C86 H86 120.7 . . ?
C40 C39 C38 121.6(7) . . ?
C40 C39 H39 119.2 . . ?
C38 C39 H39 119.2 . . ?
C22 C23 C24 120.4(8) . . ?
C22 C23 H23 119.8 . . ?
C24 C23 H23 119.8 . . ?
C85 C84 C83 121.5(7) . . ?
C85 C84 H84 119.2 . . ?
C83 C84 H84 119.2 . . ?
C61 C60 C59 118.7(7) . . ?
C61 C60 H60 120.6 . . ?
C59 C60 H60 120.6 . . ?
C77 C78 C79 120.1(8) . . ?
C77 C78 H78 119.9 . . ?
C79 C78 H78 119.9 . . ?
C9 C8 C7 119.3(8) . . ?
C9 C8 H8 120.4 . . ?
C7 C8 H8 120.4 . . ?
C58 C59 C60 121.9(8) . . ?
C58 C59 H59 119.0 . . ?
C60 C59 H59 119.0 . . ?
C23 C22 C21 120.9(8) . . ?
C23 C22 H22 119.6 . . ?
C21 C22 H22 119.6 . . ?
C69 C67 C66 118.5(8) . . ?
C69 C67 C68 123.2(11) . . ?
C66 C67 C68 118.1(11) . . ?
C30 C29 C28 119.7(7) . . ?
C30 C29 H29 120.1 . . ?
C28 C29 H29 120.1 . . ?
C80 C79 C78 120.0(9) . . ?
C80 C79 H79 120.0 . . ?
C78 C79 H79 120.0 . . ?
C53 C54 C55 118.1(8) . . ?
C53 C54 H54 121.0 . . ?
C55 C54 H54 121.0 . . ?
C18 C17 C16 119.7(7) . . ?
C18 C17 H17 120.2 . . ?
C16 C17 H17 120.2 . . ?
C9 C10 C11 119.1(8) . . ?
C9 C10 H10 120.4 . . ?
C11 C10 H10 120.4 . . ?
C70 C69 C67 121.8(9) . . ?
C70 C69 H69 119.1 . . ?
C67 C69 H69 119.1 . . ?
C47 C48 C49 121.0(8) . . ?
C47 C48 H48 119.5 . . ?
C49 C48 H48 119.5 . . ?
C39 C40 C42 118.6(8) . . ?
C39 C40 C41 122.3(8) . . ?
C42 C40 C41 119.0(8) . . ?
C40 C41 H41A 109.5 . . ?
C40 C41 H41B 109.5 . . ?
H41A C41 H41B 109.5 . . ?
C40 C41 H41C 109.5 . . ?
H41A C41 H41C 109.5 . . ?
H41B C41 H41C 109.5 . . ?
C10 C9 C8 122.0(8) . . ?
C10 C9 H9 119.0 . . ?
C8 C9 H9 119.0 . . ?
C73 C74 C75 121.3(9) . . ?
C73 C74 H74 119.3 . . ?
C75 C74 H74 119.3 . . ?
C21 C20 C19 120.1(8) . . ?
C21 C20 H20 120.0 . . ?
C19 C20 H20 120.0 . . ?
C77 C82 C81 120.0(8) . . ?
C77 C82 H82 120.0 . . ?
C81 C82 H82 120.0 . . ?
C19 C24 C23 119.1(8) . . ?
C19 C24 H24 120.5 . . ?
C23 C24 H24 120.5 . . ?
C60 C61 C62 121.0(7) . . ?
C60 C61 H61 119.5 . . ?
C62 C61 H61 119.5 . . ?
C69 C70 C64 119.0(8) . . ?
C69 C70 H70 120.5 . . ?
C64 C70 H70 120.5 . . ?
C56 C55 C54 122.2(8) . . ?
C56 C55 H55 118.9 . . ?
C54 C55 H55 118.9 . . ?
C84 C85 C86 119.6(8) . . ?
C84 C85 H85 120.2 . . ?
C86 C85 H85 120.2 . . ?
C52 C53 C54 120.0(8) . . ?
C52 C53 H53 120.0 . . ?
C54 C53 H53 120.0 . . ?
C22 C21 C20 119.2(8) . . ?
C22 C21 H21 120.4 . . ?
C20 C21 H21 120.4 . . ?
C48 C47 C46 120.4(8) . . ?
C48 C47 H47 119.8 . . ?
C46 C47 H47 119.8 . . ?
C40 C42 C43 121.7(8) . . ?
C40 C42 H42 119.1 . . ?
C43 C42 H42 119.1 . . ?
C74 C75 C76 120.3(9) . . ?
C74 C75 H75 119.9 . . ?
C76 C75 H75 119.9 . . ?
C81 C80 C79 120.2(8) . . ?
C81 C80 H80 119.9 . . ?
C79 C80 H80 119.9 . . ?
C80 C81 C82 120.7(8) . . ?
C80 C81 H81 119.6 . . ?
C82 C81 H81 119.6 . . ?
C65 C66 C67 120.6(9) . . ?
C65 C66 H66 119.7 . . ?
C67 C66 H66 119.7 . . ?
C36 C35 C34 119.8(8) . . ?
C36 C35 H35 120.1 . . ?
C34 C35 H35 120.1 . . ?
C35 C34 C33 120.2(9) . . ?
C35 C34 H34 119.9 . . ?
C33 C34 H34 119.9 . . ?
C34 C33 C32 119.8(9) . . ?
C34 C33 H33 120.1 . . ?
C32 C33 H33 120.1 . . ?
C67 C68 H68A 109.5 . . ?
C67 C68 H68B 109.5 . . ?
H68A C68 H68B 109.5 . . ?
C67 C68 H68C 109.5 . . ?
H68A C68 H68C 109.5 . . ?
H68B C68 H68C 109.5 . . ?
Cl3 C90 Cl4 115.4(9) . . ?
Cl3 C90 H90A 108.4 . . ?
Cl4 C90 H90A 108.4 . . ?
Cl3 C90 H90B 108.4 . . ?
Cl4 C90 H90B 108.4 . . ?
H90A C90 H90B 107.5 . . ?
Cl2 C89 Cl1 110.1(6) . . ?
Cl2 C89 H89A 109.6 . . ?
Cl1 C89 H89A 109.6 . . ?
Cl2 C89 H89B 109.6 . . ?
Cl1 C89 H89B 109.6 . . ?
H89A C89 H89B 108.1 . . ?
Cl5 C91 Cl6 113.9(6) . . ?
Cl5 C91 H91A 108.8 . . ?
Cl6 C91 H91A 108.8 . . ?
Cl5 C91 H91B 108.8 . . ?
Cl6 C91 H91B 108.8 . . ?
H91A C91 H91B 107.7 . . ?

loop_
_geom_bond_atom_site_label_1
_geom_bond_atom_site_label_2
_geom_bond_distance
_geom_bond_site_symmetry_2
_geom_bond_publ_flag
Ni1 N2 1.959(5) . ?
Ni1 S4 2.174(2) . ?
Ni1 P3 2.213(2) . ?
Ni1 S3 2.234(2) . ?
Ni1 Cu2 2.8798(15) . ?
Cu1 P1 2.256(2) . ?
Cu1 P2 2.259(2) . ?
Cu1 S2 2.396(2) . ?
Cu1 S1 2.4308(19) . ?
Cu2 P4 2.204(2) . ?
Cu2 S1 2.219(2) . ?
Cu2 S3 2.260(2) . ?
P4 C45 1.809(7) . ?
P4 C57 1.826(7) . ?
P4 C51 1.839(8) . ?
S5 O1 1.434(6) . ?
S5 O2 1.446(6) . ?
S5 N1 1.662(6) . ?
S5 C64 1.756(8) . ?
S6 O3 1.426(6) . ?
S6 O4 1.447(5) . ?
S6 N2 1.654(6) . ?
S6 C37 1.742(9) . ?
S4 C63 1.748(8) . ?
P3 C71 1.816(8) . ?
P3 C77 1.836(7) . ?
P3 C83 1.838(7) . ?
P1 C7 1.825(8) . ?
P1 C3 1.830(7) . ?
P1 C13 1.840(7) . ?
S2 C44 1.691(7) . ?
S1 C44 1.757(7) . ?
S3 C63 1.765(7) . ?
P2 C31 1.833(8) . ?
P2 C25 1.839(7) . ?
P2 C19 1.848(7) . ?
N2 C44 1.356(9) . ?
C3 C4 1.386(10) . ?
C3 C2 1.391(10) . ?
C13 C14 1.378(10) . ?
C13 C18 1.397(10) . ?
N1 C63 1.275(9) . ?
C18 C17 1.375(10) . ?
C18 H18 0.9300 . ?
C83 C88 1.391(9) . ?
C83 C84 1.391(10) . ?
C16 C17 1.390(11) . ?
C16 C15 1.390(10) . ?
C16 H16 0.9300 . ?
C71 C72 1.384(11) . ?
C71 C76 1.390(10) . ?
C38 C39 1.386(12) . ?
C38 C37 1.413(10) . ?
C38 H38 0.9300 . ?
C46 C45 1.377(11) . ?
C46 C47 1.422(12) . ?
C46 H46 0.9300 . ?
C11 C12 1.395(11) . ?
C11 C10 1.399(12) . ?
C11 H11 0.9300 . ?
C51 C56 1.382(10) . ?
C51 C52 1.407(9) . ?
C14 C15 1.385(10) . ?
C14 H14 0.9300 . ?
C57 C58 1.391(10) . ?
C57 C62 1.393(10) . ?
C25 C30 1.364(10) . ?
C25 C26 1.404(10) . ?
C50 C49 1.377(11) . ?
C50 C45 1.398(10) . ?
C50 H50 0.9300 . ?
C88 C87 1.360(10) . ?
C88 H88 0.9300 . ?
C4 C5 1.404(10) . ?
C4 H4 0.9300 . ?
C43 C37 1.387(11) . ?
C43 C42 1.401(12) . ?
C43 H43 0.9300 . ?
C2 C1 1.351(10) . ?
C2 H2 0.9300 . ?
C64 C65 1.389(11) . ?
C64 C70 1.390(11) . ?
C49 C48 1.382(12) . ?
C49 H49 0.9300 . ?
C56 C55 1.362(12) . ?
C56 H56 0.9300 . ?
C36 C35 1.370(11) . ?
C36 C31 1.379(10) . ?
C36 H36 0.9300 . ?
C6 C5 1.375(11) . ?
C6 C1 1.396(11) . ?
C6 H6 0.9300 . ?
C12 C7 1.380(10) . ?
C12 H12 0.9300 . ?
C30 C29 1.377(10) . ?
C30 H30 0.9300 . ?
C76 C75 1.396(12) . ?
C76 H76 0.9300 . ?
C77 C82 1.384(11) . ?
C77 C78 1.390(12) . ?
C19 C24 1.388(11) . ?
C19 C20 1.390(10) . ?
C52 C53 1.363(11) . ?
C52 H52 0.9300 . ?
C65 C66 1.365(12) . ?
C65 H65 0.9300 . ?
C26 C27 1.378(10) . ?
C26 H26 0.9300 . ?
C1 H1 0.9300 . ?
C31 C32 1.383(11) . ?
C62 C61 1.366(10) . ?
C62 H62 0.9300 . ?
C58 C59 1.370(11) . ?
C58 H58 0.9300 . ?
C7 C8 1.405(10) . ?
C72 C73 1.367(11) . ?
C72 H72 0.9300 . ?
C27 C28 1.376(11) . ?
C27 H27 0.9300 . ?
C15 H15 0.9300 . ?
C5 H5 0.9300 . ?
C28 C29 1.394(11) . ?
C28 H28 0.9300 . ?
C32 C33 1.403(13) . ?
C32 H32 0.9300 . ?
C87 C86 1.383(11) . ?
C87 H87 0.9300 . ?
C73 C74 1.360(13) . ?
C73 H73 0.9300 . ?
C86 C85 1.385(11) . ?
C86 H86 0.9300 . ?
C39 C40 1.384(12) . ?
C39 H39 0.9300 . ?
C23 C22 1.370(12) . ?
C23 C24 1.392(11) . ?
C23 H23 0.9300 . ?
C84 C85 1.371(11) . ?
C84 H84 0.9300 . ?
C60 C61 1.355(11) . ?
C60 C59 1.379(12) . ?
C60 H60 0.9300 . ?
C78 C79 1.396(11) . ?
C78 H78 0.9300 . ?
C8 C9 1.384(12) . ?
C8 H8 0.9300 . ?
C59 H59 0.9300 . ?
C22 C21 1.385(13) . ?
C22 H22 0.9300 . ?
C67 C69 1.370(14) . ?
C67 C66 1.415(15) . ?
C67 C68 1.526(13) . ?
C29 H29 0.9300 . ?
C79 C80 1.367(13) . ?
C79 H79 0.9300 . ?
C54 C53 1.392(12) . ?
C54 C55 1.405(12) . ?
C54 H54 0.9300 . ?
C17 H17 0.9300 . ?
C10 C9 1.365(13) . ?
C10 H10 0.9300 . ?
C69 C70 1.365(12) . ?
C69 H69 0.9300 . ?
C48 C47 1.326(12) . ?
C48 H48 0.9300 . ?
C40 C42 1.387(11) . ?
C40 C41 1.515(11) . ?
C41 H41A 0.9600 . ?
C41 H41B 0.9600 . ?
C41 H41C 0.9600 . ?
C9 H9 0.9300 . ?
C74 C75 1.382(15) . ?
C74 H74 0.9300 . ?
C20 C21 1.387(11) . ?
C20 H20 0.9300 . ?
C82 C81 1.390(11) . ?
C82 H82 0.9300 . ?
C24 H24 0.9300 . ?
C61 H61 0.9300 . ?
C70 H70 0.9300 . ?
C55 H55 0.9300 . ?
C85 H85 0.9300 . ?
C53 H53 0.9300 . ?
C21 H21 0.9300 . ?
C47 H47 0.9300 . ?
C42 H42 0.9300 . ?
C75 H75 0.9300 . ?
C80 C81 1.359(13) . ?
C80 H80 0.9300 . ?
C81 H81 0.9300 . ?
C66 H66 0.9300 . ?
C35 C34 1.378(13) . ?
C35 H35 0.9300 . ?
C34 C33 1.380(14) . ?
C34 H34 0.9300 . ?
C33 H33 0.9300 . ?
C68 H68A 0.9600 . ?
C68 H68B 0.9600 . ?
C68 H68C 0.9600 . ?
Cl3 C90 1.665(17) . ?
Cl4 C90 1.732(16) . ?
C90 H90A 0.9700 . ?
C90 H90B 0.9700 . ?
Cl1 C89 1.771(11) . ?
Cl2 C89 1.754(11) . ?
C89 H89A 0.9700 . ?
C89 H89B 0.9700 . ?
Cl6 C91 1.849(13) . ?
Cl5 C91 1.633(12) . ?
C91 H91A 0.9700 . ?
C91 H91B 0.9700 . ?

loop_
_geom_torsion_atom_site_label_1
_geom_torsion_atom_site_label_2
_geom_torsion_atom_site_label_3
_geom_torsion_atom_site_label_4
_geom_torsion
_geom_torsion_site_symmetry_1
_geom_torsion_site_symmetry_2
_geom_torsion_site_symmetry_3
_geom_torsion_site_symmetry_4
_geom_torsion_publ_flag
N2 Ni1 Cu2 P4 -154.7(2) . . . . ?
S4 Ni1 Cu2 P4 32.77(12) . . . . ?
P3 Ni1 Cu2 P4 -56.40(13) . . . . ?
S3 Ni1 Cu2 P4 107.38(12) . . . . ?
N2 Ni1 Cu2 S1 -30.1(2) . . . . ?
S4 Ni1 Cu2 S1 157.39(8) . . . . ?
P3 Ni1 Cu2 S1 68.22(9) . . . . ?
S3 Ni1 Cu2 S1 -128.00(8) . . . . ?
N2 Ni1 Cu2 S3 97.9(2) . . . . ?
S4 Ni1 Cu2 S3 -74.61(8) . . . . ?
P3 Ni1 Cu2 S3 -163.78(9) . . . . ?
S1 Cu2 P4 C45 93.8(3) . . . . ?
S3 Cu2 P4 C45 -80.2(3) . . . . ?
Ni1 Cu2 P4 C45 -153.9(2) . . . . ?
S1 Cu2 P4 C57 -145.1(3) . . . . ?
S3 Cu2 P4 C57 40.9(3) . . . . ?
Ni1 Cu2 P4 C57 -32.9(3) . . . . ?
S1 Cu2 P4 C51 -23.4(3) . . . . ?
S3 Cu2 P4 C51 162.6(3) . . . . ?
Ni1 Cu2 P4 C51 88.9(3) . . . . ?
N2 Ni1 S4 C63 -31.8(14) . . . . ?
P3 Ni1 S4 C63 174.3(3) . . . . ?
S3 Ni1 S4 C63 -0.3(3) . . . . ?
Cu2 Ni1 S4 C63 49.2(3) . . . . ?
N2 Ni1 P3 C71 -9.0(3) . . . . ?
S4 Ni1 P3 C71 167.7(3) . . . . ?
S3 Ni1 P3 C71 -169.2(4) . . . . ?
Cu2 Ni1 P3 C71 -102.6(3) . . . . ?
N2 Ni1 P3 C77 -129.5(3) . . . . ?
S4 Ni1 P3 C77 47.2(3) . . . . ?
S3 Ni1 P3 C77 70.3(4) . . . . ?
Cu2 Ni1 P3 C77 136.9(3) . . . . ?
N2 Ni1 P3 C83 107.5(3) . . . . ?
S4 Ni1 P3 C83 -75.8(2) . . . . ?
S3 Ni1 P3 C83 -52.7(4) . . . . ?
Cu2 Ni1 P3 C83 13.9(2) . . . . ?
P2 Cu1 P1 C7 -178.1(3) . . . . ?
S2 Cu1 P1 C7 46.1(3) . . . . ?
S1 Cu1 P1 C7 -35.5(3) . . . . ?
P2 Cu1 P1 C3 -54.0(3) . . . . ?
S2 Cu1 P1 C3 170.2(2) . . . . ?
S1 Cu1 P1 C3 88.5(2) . . . . ?
P2 Cu1 P1 C13 62.9(2) . . . . ?
S2 Cu1 P1 C13 -72.9(2) . . . . ?
S1 Cu1 P1 C13 -154.6(2) . . . . ?
P1 Cu1 S2 C44 -106.1(2) . . . . ?
P2 Cu1 S2 C44 111.4(2) . . . . ?
S1 Cu1 S2 C44 5.1(2) . . . . ?
P4 Cu2 S1 C44 -178.2(2) . . . . ?
S3 Cu2 S1 C44 -3.1(3) . . . . ?
Ni1 Cu2 S1 C44 36.7(2) . . . . ?
P4 Cu2 S1 Cu1 -72.20(15) . . . . ?
S3 Cu2 S1 Cu1 102.93(12) . . . . ?
Ni1 Cu2 S1 Cu1 142.75(12) . . . . ?
P1 Cu1 S1 C44 102.5(2) . . . . ?
P2 Cu1 S1 C44 -109.8(2) . . . . ?
S2 Cu1 S1 C44 -4.9(2) . . . . ?
P1 Cu1 S1 Cu2 -14.01(15) . . . . ?
P2 Cu1 S1 Cu2 133.64(12) . . . . ?
S2 Cu1 S1 Cu2 -121.42(13) . . . . ?
N2 Ni1 S3 C63 176.4(3) . . . . ?
S4 Ni1 S3 C63 0.3(3) . . . . ?
P3 Ni1 S3 C63 -23.3(4) . . . . ?
Cu2 Ni1 S3 C63 -99.8(3) . . . . ?
N2 Ni1 S3 Cu2 -83.83(18) . . . . ?
S4 Ni1 S3 Cu2 100.12(7) . . . . ?
P3 Ni1 S3 Cu2 76.5(3) . . . . ?
P4 Cu2 S3 C63 -44.6(3) . . . . ?
S1 Cu2 S3 C63 141.0(3) . . . . ?
Ni1 Cu2 S3 C63 85.5(3) . . . . ?
P4 Cu2 S3 Ni1 -130.05(9) . . . . ?
S1 Cu2 S3 Ni1 55.56(8) . . . . ?
P1 Cu1 P2 C31 174.0(3) . . . . ?
S2 Cu1 P2 C31 -49.1(3) . . . . ?
S1 Cu1 P2 C31 30.0(3) . . . . ?
P1 Cu1 P2 C25 -69.0(3) . . . . ?
S2 Cu1 P2 C25 67.9(2) . . . . ?
S1 Cu1 P2 C25 147.0(2) . . . . ?
P1 Cu1 P2 C19 51.5(3) . . . . ?
S2 Cu1 P2 C19 -171.6(3) . . . . ?
S1 Cu1 P2 C19 -92.6(3) . . . . ?
O3 S6 N2 C44 52.0(7) . . . . ?
O4 S6 N2 C44 -179.8(6) . . . . ?
C37 S6 N2 C44 -67.6(7) . . . . ?
O3 S6 N2 Ni1 -127.2(4) . . . . ?
O4 S6 N2 Ni1 1.0(5) . . . . ?
C37 S6 N2 Ni1 113.2(4) . . . . ?
S4 Ni1 N2 C44 105.6(14) . . . . ?
P3 Ni1 N2 C44 -100.8(6) . . . . ?
S3 Ni1 N2 C44 74.6(6) . . . . ?
Cu2 Ni1 N2 C44 24.5(6) . . . . ?
S4 Ni1 N2 S6 -75.3(15) . . . . ?
P3 Ni1 N2 S6 78.3(4) . . . . ?
S3 Ni1 N2 S6 -106.3(3) . . . . ?
Cu2 Ni1 N2 S6 -156.4(3) . . . . ?
C7 P1 C3 C4 84.9(6) . . . . ?
C13 P1 C3 C4 -169.7(6) . . . . ?
Cu1 P1 C3 C4 -47.1(6) . . . . ?
C7 P1 C3 C2 -97.8(7) . . . . ?
C13 P1 C3 C2 7.5(7) . . . . ?
Cu1 P1 C3 C2 130.1(6) . . . . ?
C7 P1 C13 C14 12.3(6) . . . . ?
C3 P1 C13 C14 -94.4(6) . . . . ?
Cu1 P1 C13 C14 141.2(5) . . . . ?
C7 P1 C13 C18 -166.0(5) . . . . ?
C3 P1 C13 C18 87.3(5) . . . . ?
Cu1 P1 C13 C18 -37.1(5) . . . . ?
O1 S5 N1 C63 38.1(8) . . . . ?
O2 S5 N1 C63 169.3(6) . . . . ?
C64 S5 N1 C63 -78.7(7) . . . . ?
C14 C13 C18 C17 1.0(10) . . . . ?
P1 C13 C18 C17 179.3(5) . . . . ?
C71 P3 C83 C88 133.0(6) . . . . ?
C77 P3 C83 C88 -119.0(6) . . . . ?
Ni1 P3 C83 C88 6.3(6) . . . . ?
C71 P3 C83 C84 -41.8(6) . . . . ?
C77 P3 C83 C84 66.2(7) . . . . ?
Ni1 P3 C83 C84 -168.5(5) . . . . ?
S6 N2 C44 S2 0.8(10) . . . . ?
Ni1 N2 C44 S2 179.9(4) . . . . ?
S6 N2 C44 S1 -179.4(4) . . . . ?
Ni1 N2 C44 S1 -0.3(8) . . . . ?
Cu1 S2 C44 N2 172.5(7) . . . . ?
Cu1 S2 C44 S1 -7.3(3) . . . . ?
Cu2 S1 C44 N2 -34.8(6) . . . . ?
Cu1 S1 C44 N2 -172.6(6) . . . . ?
Cu2 S1 C44 S2 145.0(3) . . . . ?
Cu1 S1 C44 S2 7.3(3) . . . . ?
C77 P3 C71 C72 -161.8(7) . . . . ?
C83 P3 C71 C72 -49.1(7) . . . . ?
Ni1 P3 C71 C72 72.7(7) . . . . ?
C77 P3 C71 C76 19.8(7) . . . . ?
C83 P3 C71 C76 132.5(7) . . . . ?
Ni1 P3 C71 C76 -105.7(6) . . . . ?
C45 P4 C51 C56 91.8(7) . . . . ?
C57 P4 C51 C56 -17.0(7) . . . . ?
Cu2 P4 C51 C56 -146.9(6) . . . . ?
C45 P4 C51 C52 -87.6(6) . . . . ?
C57 P4 C51 C52 163.6(6) . . . . ?
Cu2 P4 C51 C52 33.6(6) . . . . ?
C18 C13 C14 C15 -0.3(10) . . . . ?
P1 C13 C14 C15 -178.5(5) . . . . ?
C45 P4 C57 C58 -4.6(8) . . . . ?
C51 P4 C57 C58 103.7(8) . . . . ?
Cu2 P4 C57 C58 -128.9(7) . . . . ?
C45 P4 C57 C62 177.3(6) . . . . ?
C51 P4 C57 C62 -74.5(7) . . . . ?
Cu2 P4 C57 C62 52.9(7) . . . . ?
C31 P2 C25 C30 75.2(7) . . . . ?
C19 P2 C25 C30 179.8(6) . . . . ?
Cu1 P2 C25 C30 -50.8(7) . . . . ?
C31 P2 C25 C26 -110.2(6) . . . . ?
C19 P2 C25 C26 -5.5(7) . . . . ?
Cu1 P2 C25 C26 123.9(6) . . . . ?
C84 C83 C88 C87 0.6(10) . . . . ?
P3 C83 C88 C87 -174.5(6) . . . . ?
C2 C3 C4 C5 -0.5(11) . . . . ?
P1 C3 C4 C5 176.8(6) . . . . ?
C4 C3 C2 C1 1.0(11) . . . . ?
P1 C3 C2 C1 -176.2(6) . . . . ?
O1 S5 C64 C65 -11.2(7) . . . . ?
O2 S5 C64 C65 -141.6(6) . . . . ?
N1 S5 C64 C65 108.9(6) . . . . ?
O1 S5 C64 C70 169.7(6) . . . . ?
O2 S5 C64 C70 39.3(7) . . . . ?
N1 S5 C64 C70 -70.2(6) . . . . ?
C45 C50 C49 C48 1.3(12) . . . . ?
C52 C51 C56 C55 -1.5(12) . . . . ?
P4 C51 C56 C55 179.1(6) . . . . ?
C10 C11 C12 C7 0.2(11) . . . . ?
C26 C25 C30 C29 3.2(12) . . . . ?
P2 C25 C30 C29 178.0(7) . . . . ?
C72 C71 C76 C75 1.0(12) . . . . ?
P3 C71 C76 C75 179.4(6) . . . . ?
C71 P3 C77 C82 82.8(8) . . . . ?
C83 P3 C77 C82 -24.0(8) . . . . ?
Ni1 P3 C77 C82 -148.3(7) . . . . ?
C71 P3 C77 C78 -95.0(7) . . . . ?
C83 P3 C77 C78 158.2(6) . . . . ?
Ni1 P3 C77 C78 33.9(7) . . . . ?
C31 P2 C19 C24 16.2(7) . . . . ?
C25 P2 C19 C24 -89.9(6) . . . . ?
Cu1 P2 C19 C24 146.6(5) . . . . ?
C31 P2 C19 C20 -162.2(6) . . . . ?
C25 P2 C19 C20 91.7(6) . . . . ?
Cu1 P2 C19 C20 -31.7(6) . . . . ?
C56 C51 C52 C53 0.8(12) . . . . ?
P4 C51 C52 C53 -179.8(6) . . . . ?
C42 C43 C37 C38 0.6(11) . . . . ?
C42 C43 C37 S6 -173.0(6) . . . . ?
C39 C38 C37 C43 0.8(11) . . . . ?
C39 C38 C37 S6 174.3(6) . . . . ?
O3 S6 C37 C43 160.8(6) . . . . ?
O4 S6 C37 C43 31.2(7) . . . . ?
N2 S6 C37 C43 -77.7(6) . . . . ?
O3 S6 C37 C38 -12.7(7) . . . . ?
O4 S6 C37 C38 -142.4(6) . . . . ?
N2 S6 C37 C38 108.7(6) . . . . ?
C70 C64 C65 C66 -0.8(11) . . . . ?
S5 C64 C65 C66 -179.8(6) . . . . ?
C30 C25 C26 C27 -1.9(11) . . . . ?
P2 C25 C26 C27 -176.6(6) . . . . ?
S5 N1 C63 S4 -3.6(11) . . . . ?
S5 N1 C63 S3 175.8(4) . . . . ?
Ni1 S4 C63 N1 179.9(8) . . . . ?
Ni1 S4 C63 S3 0.4(3) . . . . ?
Ni1 S3 C63 N1 -180.0(7) . . . . ?
Cu2 S3 C63 N1 100.9(7) . . . . ?
Ni1 S3 C63 S4 -0.4(3) . . . . ?
Cu2 S3 C63 S4 -79.5(3) . . . . ?
C3 C2 C1 C6 -0.6(11) . . . . ?
C5 C6 C1 C2 -0.4(12) . . . . ?
C35 C36 C31 C32 4.1(13) . . . . ?
C35 C36 C31 P2 -172.3(7) . . . . ?
C25 P2 C31 C36 -169.6(6) . . . . ?
C19 P2 C31 C36 83.2(7) . . . . ?
Cu1 P2 C31 C36 -48.6(7) . . . . ?
C25 P2 C31 C32 14.1(8) . . . . ?
C19 P2 C31 C32 -93.2(8) . . . . ?
Cu1 P2 C31 C32 135.1(7) . . . . ?
C58 C57 C62 C61 -0.3(13) . . . . ?
P4 C57 C62 C61 178.0(6) . . . . ?
C47 C46 C45 C50 -0.1(11) . . . . ?
C47 C46 C45 P4 177.9(6) . . . . ?
C49 C50 C45 C46 -0.6(11) . . . . ?
C49 C50 C45 P4 -178.5(6) . . . . ?
C57 P4 C45 C46 -106.0(6) . . . . ?
C51 P4 C45 C46 146.5(6) . . . . ?
Cu2 P4 C45 C46 23.0(7) . . . . ?
C57 P4 C45 C50 72.0(7) . . . . ?
C51 P4 C45 C50 -35.5(7) . . . . ?
Cu2 P4 C45 C50 -159.0(5) . . . . ?
C62 C57 C58 C59 -1.1(14) . . . . ?
P4 C57 C58 C59 -179.3(8) . . . . ?
C11 C12 C7 C8 -3.0(11) . . . . ?
C11 C12 C7 P1 173.6(6) . . . . ?
C3 P1 C7 C12 13.6(7) . . . . ?
C13 P1 C7 C12 -92.3(7) . . . . ?
Cu1 P1 C7 C12 143.2(6) . . . . ?
C3 P1 C7 C8 -169.8(6) . . . . ?
C13 P1 C7 C8 84.3(7) . . . . ?
Cu1 P1 C7 C8 -40.2(7) . . . . ?
C76 C71 C72 C73 -1.8(13) . . . . ?
P3 C71 C72 C73 179.7(7) . . . . ?
C25 C26 C27 C28 0.1(12) . . . . ?
C13 C14 C15 C16 0.0(10) . . . . ?
C17 C16 C15 C14 -0.5(10) . . . . ?
C1 C6 C5 C4 0.9(12) . . . . ?
C3 C4 C5 C6 -0.4(12) . . . . ?
C26 C27 C28 C29 0.6(13) . . . . ?
C36 C31 C32 C33 -4.0(15) . . . . ?
P2 C31 C32 C33 172.3(8) . . . . ?
C83 C88 C87 C86 -2.1(12) . . . . ?
C71 C72 C73 C74 1.3(14) . . . . ?
C88 C87 C86 C85 3.0(12) . . . . ?
C37 C38 C39 C40 -1.6(11) . . . . ?
C88 C83 C84 C85 0.1(11) . . . . ?
P3 C83 C84 C85 174.9(6) . . . . ?
C82 C77 C78 C79 -3.2(13) . . . . ?
P3 C77 C78 C79 174.7(7) . . . . ?
C12 C7 C8 C9 3.6(12) . . . . ?
P1 C7 C8 C9 -173.2(7) . . . . ?
C57 C58 C59 C60 0.4(17) . . . . ?
C61 C60 C59 C58 1.8(16) . . . . ?
C24 C23 C22 C21 -0.5(12) . . . . ?
C25 C30 C29 C28 -2.5(14) . . . . ?
C27 C28 C29 C30 0.6(14) . . . . ?
C77 C78 C79 C80 1.1(15) . . . . ?
C13 C18 C17 C16 -1.5(10) . . . . ?
C15 C16 C17 C18 1.2(10) . . . . ?
C12 C11 C10 C9 1.9(13) . . . . ?
C66 C67 C69 C70 -2.9(12) . . . . ?
C68 C67 C69 C70 -178.1(8) . . . . ?
C50 C49 C48 C47 -1.3(13) . . . . ?
C38 C39 C40 C42 0.9(11) . . . . ?
C38 C39 C40 C41 -177.3(7) . . . . ?
C11 C10 C9 C8 -1.3(15) . . . . ?
C7 C8 C9 C10 -1.5(15) . . . . ?
C72 C73 C74 C75 0.0(14) . . . . ?
C24 C19 C20 C21 2.0(12) . . . . ?
P2 C19 C20 C21 -179.6(6) . . . . ?
C78 C77 C82 C81 4.3(14) . . . . ?
P3 C77 C82 C81 -173.5(7) . . . . ?
C20 C19 C24 C23 -1.4(11) . . . . ?
P2 C19 C24 C23 -179.7(6) . . . . ?
C22 C23 C24 C19 0.6(11) . . . . ?
C59 C60 C61 C62 -3.2(14) . . . . ?
C57 C62 C61 C60 2.5(13) . . . . ?
C67 C69 C70 C64 1.1(12) . . . . ?
C65 C64 C70 C69 0.8(11) . . . . ?
S5 C64 C70 C69 179.9(6) . . . . ?
C51 C56 C55 C54 0.8(13) . . . . ?
C53 C54 C55 C56 0.8(13) . . . . ?
C83 C84 C85 C86 0.8(11) . . . . ?
C87 C86 C85 C84 -2.3(11) . . . . ?
C51 C52 C53 C54 0.8(12) . . . . ?
C55 C54 C53 C52 -1.5(13) . . . . ?
C23 C22 C21 C20 1.1(13) . . . . ?
C19 C20 C21 C22 -1.8(13) . . . . ?
C49 C48 C47 C46 0.6(13) . . . . ?
C45 C46 C47 C48 0.1(13) . . . . ?
C39 C40 C42 C43 0.5(12) . . . . ?
C41 C40 C42 C43 178.8(8) . . . . ?
C37 C43 C42 C40 -1.2(13) . . . . ?
C73 C74 C75 C76 -0.7(15) . . . . ?
C71 C76 C75 C74 0.2(13) . . . . ?
C78 C79 C80 C81 -0.1(16) . . . . ?
C79 C80 C81 C82 1.2(17) . . . . ?
C77 C82 C81 C80 -3.3(16) . . . . ?
C64 C65 C66 C67 -1.1(13) . . . . ?
C69 C67 C66 C65 2.9(13) . . . . ?
C68 C67 C66 C65 178.4(8) . . . . ?
C31 C36 C35 C34 -1.1(13) . . . . ?
C36 C35 C34 C33 -2.0(16) . . . . ?
C35 C34 C33 C32 2.0(17) . . . . ?
C31 C32 C33 C34 1.0(17) . . . . ?
